data_7212029
loop_
_publ_author_name
'Hsu, Yi-Fen'
'Hsu, Wayne'
'Wu, Chia-Jun'
'Cheng, Pei-Chi'
'Yeh, Chun-Wei'
'Chang, Wen-Jung'
'Chen, Jhy-Der'
'Wang, Ju-Chun'

_publ_section_title
;
 Roles of halide anions in the structural diversity of Zn(ii) complexes
 containing the flexible N,N&#x2032;-di(4-pyridyl)adipoamide ligand
;
_journal_issue 3
_journal_name_full CrystEngComm
_journal_page_first 702
_journal_paper_doi 10.1039/b918484h
_journal_volume 12
_journal_year 2010
_chemical_formula_sum 'C16 H20 Br2 N4 O3 Zn'
_chemical_formula_weight 541.55
_chemical_name_systematic
;
?
;
_space_group_IT_number 68
_symmetry_cell_setting orthorhombic
_symmetry_space_group_name_Hall '-C 2a 2ac'
_symmetry_space_group_name_H-M 'C c c a :2'
_atom_sites_solution_hydrogens geom
_atom_sites_solution_primary direct
_atom_sites_solution_secondary difmap
_audit_creation_method SHELXL-97
_cell_angle_alpha 90.00
_cell_angle_beta 90.00
_cell_angle_gamma 90.00
_cell_formula_units_Z 8
_cell_length_a 15.3196(16)
_cell_length_b 18.1947(13)
_cell_length_c 14.8493(13)
_cell_measurement_reflns_used 28
_cell_measurement_temperature 295(2)
_cell_measurement_theta_max 12.49
_cell_measurement_theta_min 5.91
_cell_volume 4139.0(6)
_computing_cell_refinement 'Bruker XSCANS'
_computing_data_collection 'Bruker XSCANS'
_computing_data_reduction 'Bruker SHELXTL'
_computing_molecular_graphics 'Bruker SHELXTL'
_computing_publication_material 'Bruker SHELXTL'
_computing_structure_refinement 'SHELXL-97 (Sheldrick, 1997)'
_computing_structure_solution 'SHELXS-97 (Sheldrick, 1990)'
_diffrn_ambient_temperature 295(2)
_diffrn_measured_fraction_theta_full 0.985
_diffrn_measured_fraction_theta_max 0.985
_diffrn_measurement_device_type 'Bruker P4'
_diffrn_measurement_method '\w scans'
_diffrn_radiation_monochromator graphite
_diffrn_radiation_source 'fine-focus sealed tube'
_diffrn_radiation_type MoK\a
_diffrn_radiation_wavelength 0.71073
_diffrn_reflns_av_R_equivalents 0.0311
_diffrn_reflns_av_sigmaI/netI 0.0463
_diffrn_reflns_limit_h_max 18
_diffrn_reflns_limit_h_min -1
_diffrn_reflns_limit_k_max 21
_diffrn_reflns_limit_k_min -1
_diffrn_reflns_limit_l_max 17
_diffrn_reflns_limit_l_min -1
_diffrn_reflns_number 2244
_diffrn_reflns_theta_full 24.99
_diffrn_reflns_theta_max 24.99
_diffrn_reflns_theta_min 2.21
_diffrn_standards_interval_count 97
_diffrn_standards_number 3
_exptl_absorpt_coefficient_mu 5.070
_exptl_absorpt_correction_T_max 0.8232
_exptl_absorpt_correction_T_min 0.4120
_exptl_absorpt_correction_type empirical
_exptl_crystal_colour colorless
_exptl_crystal_density_diffrn 1.738
_exptl_crystal_density_method 'not measured'
_exptl_crystal_description plate
_exptl_crystal_F_000 2144
_exptl_crystal_size_max 0.6
_exptl_crystal_size_mid 0.4
_exptl_crystal_size_min 0.2
_refine_diff_density_max 0.493
_refine_diff_density_min -0.416
_refine_diff_density_rms 0.092
_refine_ls_extinction_method none
_refine_ls_goodness_of_fit_ref 1.018
_refine_ls_hydrogen_treatment mixed
_refine_ls_matrix_type full
_refine_ls_number_parameters 123
_refine_ls_number_reflns 1800
_refine_ls_number_restraints 0
_refine_ls_restrained_S_all 1.018
_refine_ls_R_factor_all 0.0722
_refine_ls_R_factor_gt 0.0414
_refine_ls_shift/su_max 0.000
_refine_ls_shift/su_mean 0.000
_refine_ls_structure_factor_coef Fsqd
_refine_ls_weighting_details 'calc w=1/[\s^2^(Fo^2^)+(0.0412P)^2^+15.2569P] where P=(Fo^2^+2Fc^2^)/3'
_refine_ls_weighting_scheme calc
_refine_ls_wR_factor_gt 0.0881
_refine_ls_wR_factor_ref 0.1010
_reflns_number_gt 1261
_reflns_number_total 1800
_reflns_threshold_expression >2sigma(I)
_cod_data_source_file b918484h.txt
_cod_data_source_block 2
_cod_depositor_comments
;
The following automatic conversions were performed:

'_symmetry_cell_setting' value 'Orthorhombic' changed to
'orthorhombic' according to
/home/saulius/struct/CIF-dictionaries/cif_core.dic dictionary named
'cif_core.dic' version 2.4.2 from 2011-04-26.

Automatic conversion script
Id: cif_fix_values 1891 2012-01-12 08:04:46Z andrius 
;
_cod_original_sg_symbol_H-M Ccca
_cod_database_code 7212029

loop_
_symmetry_equiv_pos_as_xyz
'x, y, z'
'-x+1/2, -y, z'
'-x, y, -z+1/2'
'x+1/2, -y, -z+1/2'
'x+1/2, y+1/2, z'
'-x+1, -y+1/2, z'
'-x+1/2, y+1/2, -z+1/2'
'x+1, -y+1/2, -z+1/2'
'-x, -y, -z'
'x-1/2, y, -z'
'x, -y, z-1/2'
'-x-1/2, y, z-1/2'
'-x+1/2, -y+1/2, -z'
'x, y+1/2, -z'
'x+1/2, -y+1/2, z-1/2'
'-x, y+1/2, z-1/2'

loop_
_atom_site_label
_atom_site_type_symbol
_atom_site_fract_x
_atom_site_fract_y
_atom_site_fract_z
_atom_site_U_iso_or_equiv
_atom_site_adp_type
_atom_site_occupancy
_atom_site_symmetry_multiplicity
_atom_site_calc_flag
_atom_site_refinement_flags
Zn Zn 0.5000 0.52945(5) 0.7500 0.0367(2) Uani 1 2 d S
Br Br 0.44216(4) 0.60147(4) 0.86777(4) 0.0610(2) Uani 1 1 d .
O1 O 0.8083(3) 0.3660(3) 1.0501(3) 0.0886(17) Uani 1 1 d .
N1 N 0.5947(2) 0.4653(2) 0.8038(3) 0.0365(10) Uani 1 1 d .
N2 N 0.7982(3) 0.3352(3) 0.9029(3) 0.0470(12) Uani 1 1 d .
H2A H 0.8209 0.3070 0.8628 0.056 Uiso 1 1 calc R
C5 C 0.6442(4) 0.4229(3) 0.7501(4) 0.0549(15) Uani 1 1 d .
H1A H 0.6324 0.4226 0.6886 0.066 Uiso 1 1 calc R
C4 C 0.7113(4) 0.3802(4) 0.7815(4) 0.0570(17) Uani 1 1 d .
H2B H 0.7438 0.3514 0.7420 0.068 Uiso 1 1 calc R
C3 C 0.7303(3) 0.3803(3) 0.8731(3) 0.0403(13) Uani 1 1 d .
C2 C 0.6802(3) 0.4245(3) 0.9279(3) 0.0416(13) Uani 1 1 d .
H4A H 0.6914 0.4269 0.9894 0.050 Uiso 1 1 calc R
C1 C 0.6144(3) 0.4646(3) 0.8913(3) 0.0425(13) Uani 1 1 d .
H5A H 0.5809 0.4934 0.9298 0.051 Uiso 1 1 calc R
C6 C 0.8338(3) 0.3297(3) 0.9879(3) 0.0469(14) Uani 1 1 d .
C7 C 0.9028(3) 0.2718(3) 0.9946(3) 0.0431(13) Uani 1 1 d .
H7A H 0.9372 0.2726 0.9397 0.052 Uiso 1 1 calc R
H7B H 0.8746 0.2242 0.9982 0.052 Uiso 1 1 calc R
C8 C 0.9638(3) 0.2795(4) 1.0738(3) 0.0511(15) Uani 1 1 d .
H8A H 0.9305 0.2757 1.1291 0.061 Uiso 1 1 calc R
H8B H 0.9905 0.3278 1.0723 0.061 Uiso 1 1 calc R
O2 O 0.8774(4) 0.2500 0.7500 0.0546(15) Uani 1 2 d S
H2O1 H 0.907(4) 0.218(3) 0.775(4) 0.06(2) Uiso 1 1 d .

loop_
_atom_site_aniso_label
_atom_site_aniso_U_11
_atom_site_aniso_U_22
_atom_site_aniso_U_33
_atom_site_aniso_U_23
_atom_site_aniso_U_13
_atom_site_aniso_U_12
Zn 0.0361(4) 0.0381(5) 0.0358(4) 0.000 -0.0015(4) 0.000
Br 0.0712(4) 0.0634(4) 0.0485(3) -0.0131(3) 0.0071(3) 0.0175(3)
O1 0.087(3) 0.131(4) 0.048(2) -0.034(3) -0.023(2) 0.068(3)
N1 0.034(2) 0.043(3) 0.033(2) -0.003(2) -0.0038(18) 0.004(2)
N2 0.043(3) 0.059(3) 0.039(2) -0.010(2) -0.004(2) 0.019(2)
C5 0.064(4) 0.069(4) 0.033(3) -0.012(3) 0.000(3) 0.020(3)
C4 0.054(4) 0.074(4) 0.043(3) -0.015(3) 0.000(3) 0.026(3)
C3 0.038(3) 0.043(3) 0.040(3) -0.004(2) -0.001(2) 0.005(2)
C2 0.040(3) 0.054(4) 0.031(2) -0.002(2) -0.001(2) 0.012(3)
C1 0.043(3) 0.054(3) 0.031(3) -0.004(2) 0.003(2) 0.013(3)
C6 0.044(3) 0.056(4) 0.040(3) -0.005(3) -0.004(3) 0.011(3)
C7 0.038(3) 0.048(3) 0.042(3) -0.005(3) -0.001(2) 0.007(3)
C8 0.046(3) 0.072(4) 0.036(3) -0.004(3) -0.001(2) 0.024(3)
O2 0.061(4) 0.056(4) 0.047(3) -0.004(3) 0.000 0.000

loop_
_atom_type_symbol
_atom_type_description
_atom_type_scat_dispersion_real
_atom_type_scat_dispersion_imag
_atom_type_scat_source
C C 0.0033 0.0016 'International Tables Vol C Tables 4.2.6.8 and 6.1.1.4'
H H 0.0000 0.0000 'International Tables Vol C Tables 4.2.6.8 and 6.1.1.4'
N N 0.0061 0.0033 'International Tables Vol C Tables 4.2.6.8 and 6.1.1.4'
O O 0.0106 0.0060 'International Tables Vol C Tables 4.2.6.8 and 6.1.1.4'
Zn Zn 0.2839 1.4301 'International Tables Vol C Tables 4.2.6.8 and 6.1.1.4'
Br Br -0.2901 2.4595 'International Tables Vol C Tables 4.2.6.8 and 6.1.1.4'

loop_
_geom_angle_atom_site_label_1
_geom_angle_atom_site_label_2
_geom_angle_atom_site_label_3
_geom_angle
_geom_angle_site_symmetry_1
_geom_angle_site_symmetry_3
N1 Zn N1 109.7(2) 3_656 .
N1 Zn Br 110.07(11) 3_656 .
N1 Zn Br 107.27(11) . .
N1 Zn Br 107.27(11) 3_656 3_656
N1 Zn Br 110.07(11) . 3_656
Br Zn Br 112.48(5) . 3_656
C1 N1 C5 116.4(4) . .
C1 N1 Zn 123.5(3) . .
C5 N1 Zn 120.1(3) . .
C6 N2 C3 128.9(4) . .
C6 N2 H2A 115.6 . .
C3 N2 H2A 115.6 . .
N1 C5 C4 123.1(5) . .
N1 C5 H1A 118.4 . .
C4 C5 H1A 118.4 . .
C5 C4 C3 119.3(5) . .
C5 C4 H2B 120.4 . .
C3 C4 H2B 120.4 . .
C2 C3 C4 117.5(5) . .
C2 C3 N2 124.8(4) . .
C4 C3 N2 117.7(5) . .
C1 C2 C3 119.4(5) . .
C1 C2 H4A 120.3 . .
C3 C2 H4A 120.3 . .
N1 C1 C2 124.3(5) . .
N1 C1 H5A 117.9 . .
C2 C1 H5A 117.9 . .
O1 C6 N2 122.4(5) . .
O1 C6 C7 124.4(5) . .
N2 C6 C7 113.1(4) . .
C6 C7 C8 115.1(4) . .
C6 C7 H7A 108.5 . .
C8 C7 H7A 108.5 . .
C6 C7 H7B 108.5 . .
C8 C7 H7B 108.5 . .
H7A C7 H7B 107.5 . .
C7 C8 C8 112.3(4) . 6_655
C7 C8 H8A 109.1 . .
C8 C8 H8A 109.1 6_655 .
C7 C8 H8B 109.1 . .
C8 C8 H8B 109.1 6_655 .
H8A C8 H8B 107.9 . .

loop_
_geom_bond_atom_site_label_1
_geom_bond_atom_site_label_2
_geom_bond_distance
_geom_bond_site_symmetry_2
Zn N1 2.026(4) 3_656
Zn N1 2.026(4) .
Zn Br 2.3581(7) .
Zn Br 2.3581(7) 3_656
O1 C6 1.201(6) .
N1 C1 1.335(6) .
N1 C5 1.344(6) .
N2 C6 1.377(6) .
N2 C3 1.398(6) .
N2 H2A 0.8600 .
C5 C4 1.370(8) .
C5 H1A 0.9300 .
C4 C3 1.391(7) .
C4 H2B 0.9300 .
C3 C2 1.377(7) .
C2 C1 1.357(7) .
C2 H4A 0.9300 .
C1 H5A 0.9300 .
C6 C7 1.496(7) .
C7 C8 1.508(7) .
C7 H7A 0.9700 .
C7 H7B 0.9700 .
C8 C8 1.544(10) 6_655
C8 H8A 0.9700 .
C8 H8B 0.9700 .
O2 H2O1 0.83(5) .
